data_2105209
loop_
_publ_author_name
'Derollez, Patrick'
'Guinet, Yannick'
'Affouard, Fr\'ed\'eric'
'Dan\`ede, Florence'
'Carpentier, Laurent'
'H\'edoux, Alain'

_publ_section_title
;
 Structure determination of <small>L</small>-arabinitol by powder X-ray
 diffraction
;
_journal_coeditor_code PS5016
_journal_issue 4
_journal_name_full 'Acta Crystallographica Section B'
_journal_page_first 407
_journal_page_last 411
_journal_paper_doi 10.1107/S0108768112019994
_journal_volume 68
_journal_year 2012
_chemical_formula_moiety 'C5 H12 O5'
_chemical_formula_sum 'C5 H12 O5'
_chemical_formula_weight 152.15
_chemical_name_common L-arabinitol
_chemical_name_systematic ' ?'
_space_group_IT_number 1
_symmetry_cell_setting triclinic
_symmetry_space_group_name_Hall 'P 1'
_symmetry_space_group_name_H-M 'P 1'
_cell_angle_alpha 96.0388(10)
_cell_angle_beta 106.8061(8)
_cell_angle_gamma 96.0940(10)
_cell_formula_units_Z 2
_cell_length_a 7.67982(19)
_cell_length_b 9.7170(3)
_cell_length_c 4.82857(13)
_cell_measurement_temperature 293
_cell_volume 339.478(16)
_computing_structure_refinement FULLPROF
_diffrn_ambient_temperature 293
_diffrn_radiation_type 'Cu K\a'
_diffrn_radiation_wavelength 1.54060
_exptl_absorpt_coefficient_mu 1.165
_pd_char_colour white
_pd_instr_location ' ?'
_pd_meas_2theta_range_inc 0.015000
_pd_meas_2theta_range_max 95.82000
_pd_meas_2theta_range_min 0.15500
_pd_meas_number_of_points 6379
_pd_meas_scan_method fixed
_pd_proc_2theta_range_inc 0.015000
_pd_proc_2theta_range_max 95.8101
_pd_proc_2theta_range_min 0.1451
_pd_proc_ls_pref_orient_corr ' ?'
_pd_proc_ls_prof_R_factor 2.9253
_pd_proc_ls_prof_wR_expected 1.2050
_pd_proc_ls_prof_wR_factor 3.9500
_pd_proc_wavelength 1.540560
_pd_spec_mounting ' ?'
_pd_spec_mount_mode transmission
_pd_spec_shape cylinder
_refine_ls_number_parameters 97
_refine_ls_number_reflns 714
_refine_ls_number_restraints 40
_cod_data_source_file ps5016.cif
_cod_data_source_block L-arabinitol
_cod_depositor_comments
;
The following automatic conversions were performed:

'_symmetry_cell_setting' value 'Triclinic' changed to 'triclinic'
according to /home/saulius/struct/CIF-dictionaries/cif_core.dic
dictionary named 'cif_core.dic' version 2.4.2 from 2011-04-26.

Automatic conversion script
Id: cif_fix_values 1891 2012-01-12 08:04:46Z andrius 
;
_cod_original_cell_volume 339.476(15)
_cod_database_code 2105209

loop_
_symmetry_equiv_pos_as_xyz
x,y,z

loop_
_atom_site_type_symbol
_atom_site_label
_atom_site_fract_x
_atom_site_fract_y
_atom_site_fract_z
_atom_site_U_iso_or_equiv
_atom_site_adp_type
_atom_site_occupancy
C C1a 0.24650 0.14470 0.32070 0.0175(8) Uiso 1.00000
C C2a 0.4034(3) 0.2218(3) 0.5794(6) 0.0175(8) Uiso 1.00000
C C3a 0.5549(3) 0.2969(3) 0.4817(6) 0.0175(8) Uiso 1.00000
C C4a 0.7197(3) 0.3707(4) 0.7307(6) 0.0175(8) Uiso 1.00000
C C5a 0.8872(7) 0.4344(3) 0.6553(16) 0.0175(8) Uiso 1.00000
O O1a 0.1156(7) 0.0553(5) 0.4065(14) 0.0258(6) Uiso 1.00000
O O2a 0.3272(10) 0.3174(6) 0.7439(13) 0.0258(6) Uiso 1.00000
O O3a 0.4905(9) 0.4065(5) 0.3207(11) 0.0258(6) Uiso 1.00000
O O4a 0.7692(10) 0.2696(6) 0.9270(13) 0.0258(6) Uiso 1.00000
O O5a 0.9635(9) 0.3308(5) 0.5082(13) 0.0258(6) Uiso 1.00000
H HC1a 0.18240 0.21120 0.19610 0.03800 Uiso 1.00000
H H1a' 0.30240 0.07980 0.20760 0.03800 Uiso 1.00000
H HC2a 0.45250 0.16000 0.71140 0.03800 Uiso 1.00000
H HC3a 0.59330 0.23060 0.36290 0.03800 Uiso 1.00000
H HC4a 0.67190 0.44930 0.84350 0.03800 Uiso 1.00000
H HC5a 0.84240 0.51680 0.54130 0.03800 Uiso 1.00000
H H5a' 0.97940 0.47870 0.84650 0.03800 Uiso 1.00000
H HO1a 0.17408 0.00656 0.52886 0.03800 Uiso 1.00000
H HO2a 0.19235 0.33050 0.65566 0.03800 Uiso 1.00000
H HO3a 0.42901 0.37741 0.10354 0.03800 Uiso 1.00000
H HO4a 0.77643 0.19173 0.79488 0.03800 Uiso 1.00000
H HO5a 0.88683 0.31800 0.28748 0.03800 Uiso 1.00000
C C1b 0.8568(5) 0.9184(6) 0.6951(17) 0.0175(8) Uiso 1.00000
C C2b 0.6915(3) 0.8446(3) 0.7632(7) 0.0175(8) Uiso 1.00000
C C3b 0.5147(3) 0.7971(4) 0.5154(6) 0.0175(8) Uiso 1.00000
C C4b 0.3493(3) 0.7326(3) 0.5914(7) 0.0175(8) Uiso 1.00000
C C5b 0.1921(7) 0.6561(4) 0.3342(9) 0.0175(8) Uiso 1.00000
O O1b 0.7961(8) 1.0349(5) 0.5521(12) 0.0258(6) Uiso 1.00000
O O2b 0.7555(9) 0.7341(6) 0.9242(14) 0.0258(6) Uiso 1.00000
O O3b 0.5631(11) 0.6973(5) 0.3221(11) 0.0258(6) Uiso 1.00000
O O4b 0.2953(10) 0.8499(5) 0.7380(13) 0.0258(6) Uiso 1.00000
O O5b 0.1336(9) 0.7495(6) 0.1251(13) 0.0258(6) Uiso 1.00000
H HC1b 0.94930 0.96070 0.88460 0.03800 Uiso 1.00000
H H1b' 0.89210 0.85390 0.57370 0.03800 Uiso 1.00000
H HC2b 0.65020 0.91950 0.90870 0.03800 Uiso 1.00000
H HC3b 0.48170 0.87900 0.41440 0.03800 Uiso 1.00000
H HC4b 0.38760 0.67180 0.74060 0.03800 Uiso 1.00000
H HC5b 0.22660 0.57940 0.25540 0.03800 Uiso 1.00000
H H5b' 0.08270 0.63910 0.41800 0.03800 Uiso 1.00000
H HO1b 0.91038 1.04633 0.49851 0.03800 Uiso 1.00000
H HO2b 0.67756 0.72419 1.07010 0.03800 Uiso 1.00000
H HO3b 0.53865 0.60143 0.31043 0.03800 Uiso 1.00000
H HO4b 0.23234 0.81709 0.87535 0.03800 Uiso 1.00000
H HO5b 0.00079 0.74660 0.05480 0.03800 Uiso 1.00000

loop_
_atom_type_symbol
_atom_type_scat_Cromer_Mann_a1
_atom_type_scat_Cromer_Mann_a2
_atom_type_scat_Cromer_Mann_a3
_atom_type_scat_Cromer_Mann_a4
_atom_type_scat_Cromer_Mann_b1
_atom_type_scat_Cromer_Mann_b2
_atom_type_scat_Cromer_Mann_b3
_atom_type_scat_Cromer_Mann_b4
_atom_type_scat_Cromer_Mann_c
_atom_type_scat_dispersion_real
_atom_type_scat_dispersion_imag
_atom_type_scat_source
c 2.31000 1.02000 1.58860 0.86500 20.84390 10.20750 0.56870 51.65120 0.21560 0.01700 0.00900 International_Tables_for_Crystallography_Vol.C(1991)_Tables_6.1.1.4_and_6.1.1.5
o 3.04850 2.28680 1.54630 0.86700 13.27710 5.70110 0.32390 32.90890 0.25080 0.04700 0.03200 International_Tables_for_Crystallography_Vol.C(1991)_Tables_6.1.1.4_and_6.1.1.5
h 0.49300 0.32291 0.14019 0.04081 10.51090 26.12570 3.14236 57.79970 0.00304 0.00000 0.00000 International_Tables_for_Crystallography_Vol.C(1991)_Tables_6.1.1.4_and_6.1.1.5

loop_
_geom_angle_atom_site_label_1
_geom_angle_atom_site_label_2
_geom_angle_atom_site_label_3
_geom_angle
_geom_angle_publ_flag
C2a C1a O1a 113.0(4) yes
C2a C1a HC1a 111.3 no
C2a C1a H1a' 106.4 no
O1a C1a HC1a 110.0 no
O1a C1a H1a' 104.9 no
HC1a C1a H1a' 111.0 no
C1a C2a C3a 111.8(2) yes
C1a C2a O2a 107.6(5) yes
C1a C2a HC2a 111.0 no
C3a C2a O2a 111.7(6) yes
C3a C2a HC2a 110.1 no
O2a C2a HC2a 104.4 no
C2a C3a C4a 114.3(3) yes
C2a C3a O3a 111.0(5) yes
C2a C3a HC3a 108.1 no
C4a C3a O3a 103.9(4) yes
C4a C3a HC3a 109.7 no
O3a C3a HC3a 109.8 no
C3a C4a C5a 118.1(4) yes
C3a C4a O4a 105.7(5) yes
C3a C4a HC4a 106.6 no
C5a C4a O4a 110.5(7) yes
C5a C4a HC4a 109.2 no
O4a C4a HC4a 106.2 no
C4a C5a O5a 112.0(7) yes
C4a C5a HC5a 104.5 no
C4a C5a H5a' 106.0 no
O5a C5a HC5a 116.6 no
O5a C5a H5a' 110.5 no
HC5a C5a H5a' 106.5 no
C1a O1a HO1a 108.5 no
C2a O2a HO2a 118.0 no
C3a O3a HO3a 115.6 no
C4a O4a HO4a 100.9 no
C5a O5a HO5a 106.2 no
C2b C1b O1b 106.7(6) yes
C2b C1b HC1b 107.7 no
C2b C1b H1b' 107.0 no
O1b C1b HC1b 105.3 no
O1b C1b H1b' 111.8 no
HC1b C1b H1b' 117.8 no
C1b C2b C3b 118.7(4) yes
C1b C2b O2b 106.7(7) yes
C1b C2b HC2b 107.5 no
C3b C2b O2b 113.1(5) yes
C3b C2b HC2b 102.7 no
O2b C2b HC2b 107.6 no
C2b C3b C4b 117.7(3) yes
C2b C3b O3b 104.3(5) yes
C2b C3b HC3b 107.8 no
C4b C3b O3b 109.5(7) yes
C4b C3b HC3b 108.6 no
O3b C3b HC3b 108.74 no
C3b C4b C5b 115.3(4) yes
C3b C4b O4b 103.4(6) yes
C3b C4b HC4b 109.9 no
C5b C4b O4b 111.8(5) yes
C5b C4b HC4b 110.8 no
O4b C4b HC4b 104.0 no
C4b C5b O5b 109.5(5) yes
C4b C5b HC5b 110.0 no
C4b C5b H5b' 104.6 no
O5b C5b HC5b 112.2 no
O5b C5b H5b' 103.8 no
HC5b C5b H5b' 116.3 no
C1b O1b HO1b 89.0 no
C2b O2b HO2b 105.9 no
C3b O3b HO3b 125.3 no
C4b O4b HO4b 109.5 no
C5b O5b HO5b 113.6 no

loop_
_geom_bond_atom_site_label_1
_geom_bond_atom_site_label_2
_geom_bond_distance
_geom_bond_publ_flag
C1a C2a 1.521(2) yes
C1a O1a 1.438(6) yes
C1a HC1a 1.000 no
C1a H1a' 1.000 no
C2a C3a 1.523(4) yes
C2a O2a 1.437(8) yes
C2a HC2a 0.948 no
C3a C4a 1.519(3) yes
C3a O3a 1.431(6) yes
C3a HC3a 0.944 no
C4a C5a 1.523(7) yes
C4a O4a 1.440(7) yes
C4a HC4a 1.050 no
C5a O5a 1.441(9) yes
C5a HC5a 1.051 no
C5a H5a' 1.006 no
O1a HO1a 0.852 no
O2a HO2a 1.027 no
O3a HO3a 1.013 no
O4a HO4a 0.954 no
O5a HO5a 1.045 no
C1b C2b 1.527(6) yes
C1b O1b 1.437(8) yes
C1b HC1b 0.997 no
C1b H1b' 0.928 no
C2b C3b 1.516(3) yes
C2b O2b 1.437(7) yes
C2b HC2b 1.093 no
C3b C4b 1.513(4) yes
C3b O3b 1.427(7) yes
C3b HC3b 0.994 no
C4b C5b 1.517(4) yes
C4b O4b 1.439(7) yes
C4b HC4b 0.979 no
C5b O5b 1.436(7) yes
C5b HC5b 0.900 no
C5b H5b' 1.038 no
O1b HO1b 0.983 no
O2b HO2b 1.054 no
O3b HO3b 0.923 no
O4b HO4b 0.986 no
O5b HO5b 0.974 no

loop_
_geom_hbond_atom_site_label_D
_geom_hbond_atom_site_label_H
_geom_hbond_atom_site_label_A
_geom_hbond_site_symmetry_A
_geom_hbond_distance_DH
_geom_hbond_distance_HA
_geom_hbond_distance_DA
_geom_hbond_angle_DHA
_geom_hbond_publ_flag
O1a HO1a O4b 1_545 0.85 2.07 2.90 165.9 no
O2a HO2a O5a 1_455 1.03 1.70 2.72 173.0 no
O3a HO3a O2a 1_554 1.01 1.70 2.71 176.1 no
O4a HO4a O1b 1_545 0.95 1.87 2.82 177.2 no
O5a HO5a O4a 1_554 1.04 1.70 2.74 170.6 no
O1b HO1b O1a 1_665 0.98 1.75 2.73 176.2 no
O2b HO2b O3b 1_556 1.05 1.72 2.77 174.8 no
O3b HO3b O3a 1_555 0.92 1.90 2.82 175.2 no
O4b HO4b O5b 1_556 0.99 1.75 2.73 175.4 no
O5b HO5b O2b 1_454 0.97 1.79 2.77 177.8 no

loop_
_geom_torsion_atom_site_label_1
_geom_torsion_atom_site_label_2
_geom_torsion_atom_site_label_3
_geom_torsion_atom_site_label_4
_geom_torsion
_geom_torsion_publ_flag
O1a C1a C2a C3a 170.80(10) yes
O1a C1a C2a O2a -66.2(2) yes
C1a C2a C3a C4a -177.4(2) yes
C1a C2a C3a O3a 65.5(2) yes
O2a C2a C3a C4a 62.0(2) yes
O2a C2a C3a O3a -55.2(4) yes
C2a C3a C4a C5a 173.2(2) yes
C2a C3a C4a O4a 49.0(2) yes
O3a C3a C4a C5a -65.7(2) yes
O3a C3a C4a O4a 170.1(2) yes
C3a C4a C5a O5a -60.1(2) yes
O4a C4a C5a O5a 61.7(2) yes
O1b C1b C2b C3b 54.9(2) yes
O1b C1b C2b O2b -176.1(5) yes
C1b C2b C3b C4b -176.1(2) yes
C1b C2b C3b O3b 62.4(2) yes
O2b C2b C3b C4b 57.8(2) yes
O2b C2b C3b O3b -63.6(2) yes
C2b C3b C4b C5b -165.9(2) yes
C2b C3b C4b O4b 71.7(2) yes
O3b C3b C4b C5b -47.2(4) yes
O3b C3b C4b O4b -169.6(4) yes
C3b C4b C5b O5b -56.9(5) yes
O4b C4b C5b O5b 60.9(5) yes

loop_
_cod_related_entry_id
_cod_related_entry_database
_cod_related_entry_code
1 ChemSpider 388391
